data_7222133
loop_
_publ_author_name
'Hou, yong'
'Masoomi, Mohammad Yaser'
'Bagheri, Minoo'
'Morsali, Ali'
'Joo, Sang Woo'

_publ_section_title
;
 Two reversible transformable mercury(II) coordination polymers as
 efficient adsorbents for removal of dibenzothiophene
;
_journal_name_full 'RSC Adv.'
_journal_paper_doi 10.1039/C5RA12686J
_journal_year 2015
_chemical_formula_moiety 'C22 H12 Hg3 N10 S6'
_chemical_formula_sum 'C22 H12 Hg3 N10 S6'
_chemical_formula_weight 1210.55
_chemical_name_systematic
; 
 ? 
;
_space_group_IT_number 2
_symmetry_cell_setting triclinic
_symmetry_space_group_name_Hall '-P 1'
_symmetry_space_group_name_H-M 'P -1'
_atom_sites_solution_hydrogens geom
_atom_sites_solution_primary direct
_atom_sites_solution_secondary difmap
_audit_creation_method SHELXL-97
_audit_update_record
;
2014-06-05 deposited with the CCDC.
2015-09-11 downloaded from the CCDC.
;
_cell_angle_alpha 105.335(4)
_cell_angle_beta 110.148(4)
_cell_angle_gamma 95.645(3)
_cell_formula_units_Z 2
_cell_length_a 10.6771(13)
_cell_length_b 11.7810(14)
_cell_length_c 13.604(2)
_cell_measurement_reflns_used 571
_cell_measurement_temperature 100(2)
_cell_measurement_theta_max 29
_cell_measurement_theta_min 3
_cell_volume 1515.0(3)
_computing_cell_refinement 'Bruker SAINT'
_computing_data_collection 'Bruker APEX II'
_computing_data_reduction 'Bruker SAINT'
_computing_molecular_graphics 'Bruker SHELXTL'
_computing_publication_material 'Bruker SHELXTL'
_computing_structure_refinement 'SHELXL-97 (Sheldrick, 1997)'
_computing_structure_solution 'SHELXS-97 (Sheldrick, 1997)'
_diffrn_ambient_temperature 100(2)
_diffrn_measured_fraction_theta_full 0.999
_diffrn_measured_fraction_theta_max 0.999
_diffrn_measurement_device_type 'Bruker APEX II CCD area detector''
_diffrn_measurement_method 'omega scans'
_diffrn_radiation_monochromator graphite
_diffrn_radiation_source 'fine-focus sealed tube'
_diffrn_radiation_type MoK\a
_diffrn_radiation_wavelength 0.71073
_diffrn_reflns_av_R_equivalents 0.0434
_diffrn_reflns_av_sigmaI/netI 0.0479
_diffrn_reflns_limit_h_max 14
_diffrn_reflns_limit_h_min -14
_diffrn_reflns_limit_k_max 16
_diffrn_reflns_limit_k_min -16
_diffrn_reflns_limit_l_max 18
_diffrn_reflns_limit_l_min -18
_diffrn_reflns_number 24644
_diffrn_reflns_theta_full 29.00
_diffrn_reflns_theta_max 29.00
_diffrn_reflns_theta_min 1.68
_exptl_absorpt_coefficient_mu 15.610
_exptl_absorpt_correction_T_max 0.158
_exptl_absorpt_correction_T_min 0.041
_exptl_absorpt_correction_type multi-scan
_exptl_absorpt_process_details SADABS
_exptl_crystal_colour colorless
_exptl_crystal_density_diffrn 2.654
_exptl_crystal_density_method 'not measured'
_exptl_crystal_description prism
_exptl_crystal_F_000 1100
_exptl_crystal_size_max 0.22
_exptl_crystal_size_mid 0.14
_exptl_crystal_size_min 0.12
_refine_diff_density_max 2.227
_refine_diff_density_min -1.229
_refine_diff_density_rms 0.178
_refine_ls_extinction_coef 0.00147(7)
_refine_ls_extinction_expression Fc^*^=kFc[1+0.001xFc^2^\l^3^/sin(2\q)]^-1/4^
_refine_ls_extinction_method SHELXL
_refine_ls_goodness_of_fit_ref 1.020
_refine_ls_hydrogen_treatment constr
_refine_ls_matrix_type full
_refine_ls_number_parameters 371
_refine_ls_number_reflns 8057
_refine_ls_number_restraints 0
_refine_ls_restrained_S_all 1.020
_refine_ls_R_factor_all 0.0321
_refine_ls_R_factor_gt 0.0265
_refine_ls_shift/su_max 0.003
_refine_ls_shift/su_mean 0.000
_refine_ls_structure_factor_coef Fsqd
_refine_ls_weighting_details 'calc w=1/[\s^2^(Fo^2^)+(0.0184P)^2^+0.1115P] where P=(Fo^2^+2Fc^2^)/3'
_refine_ls_weighting_scheme calc
_refine_ls_wR_factor_gt 0.0621
_refine_ls_wR_factor_ref 0.0645
_reflns_number_gt 7069
_reflns_number_total 8057
_reflns_threshold_expression I>2\s(I)
_cod_data_source_file c5ra12686j2.cif
_cod_data_source_block a
_cod_depositor_comments
;
The following automatic conversions were performed:

'_symmetry_cell_setting' value 'Triclinic' changed to 'triclinic'
according to
/usr/data/users/saulius/crontab/automatic-downloads/rss-feeds/RSC/lib/dictionaries/cif_core.dic
dictionary named 'cif_core.dic' version 2.4.2 from 2011-04-26.

Automatic conversion script
Id: cif_fix_values 3271 2015-04-21 07:52:19Z andrius 
;
_cod_database_code 7222133

loop_
_symmetry_equiv_pos_as_xyz
'x, y, z'
'-x, -y, -z'

loop_
_atom_site_label
_atom_site_type_symbol
_atom_site_fract_x
_atom_site_fract_y
_atom_site_fract_z
_atom_site_U_iso_or_equiv
_atom_site_adp_type
_atom_site_occupancy
_atom_site_symmetry_multiplicity
_atom_site_calc_flag
_atom_site_refinement_flags
Hg1 Hg -1.270526(16) -0.876747(13) -0.916669(13) 0.02018(5) Uani 1 1 d .
S1 S -1.19849(12) -0.83837(9) -1.05682(10) 0.0254(2) Uani 1 1 d .
C1 C -1.2284(4) -0.6994(4) -1.0468(3) 0.0207(8) Uani 1 1 d .
N1 N -1.2463(4) -0.6038(3) -1.0430(3) 0.0281(8) Uani 1 1 d .
Hg2 Hg -1.299674(17) -0.405261(13) -0.968391(14) 0.02127(5) Uani 1 1 d .
S2 S -1.39767(11) -0.44724(9) -0.84278(9) 0.0205(2) Uani 1 1 d .
N2 N -1.3006(5) -0.6599(3) -0.8284(3) 0.0307(9) Uani 1 1 d .
C2 C -1.3401(4) -0.5739(4) -0.8354(3) 0.0203(8) Uani 1 1 d .
Hg3 Hg -0.499982(16) -0.744884(13) -0.483862(13) 0.01962(5) Uani 1 1 d .
S3 S -1.41225(12) -0.95042(9) -0.83343(10) 0.0268(2) Uani 1 1 d .
N3 N -1.4337(4) -1.2016(3) -0.9164(3) 0.0279(8) Uani 1 1 d .
C3 C -1.4222(4) -1.0997(4) -0.8839(3) 0.0194(8) Uani 1 1 d .
C4 C -1.2100(4) -0.1794(4) -1.0293(4) 0.0218(9) Uani 1 1 d .
N4 N -1.1731(4) -0.0774(3) -0.9832(3) 0.0264(8) Uani 1 1 d .
S4 S -1.26184(13) -0.32604(9) -1.10408(10) 0.0286(3) Uani 1 1 d .
S5 S -0.54835(12) -0.80897(10) -0.34441(10) 0.0251(2) Uani 1 1 d .
N5 N -0.4463(4) -1.0226(3) -0.3713(3) 0.0282(8) Uani 1 1 d .
C5 C -0.4872(4) -0.9349(4) -0.3616(3) 0.0209(8) Uani 1 1 d .
S6 S -0.43555(11) -0.69968(9) -0.62533(10) 0.0229(2) Uani 1 1 d .
N6 N -0.5273(4) -0.4825(3) -0.6273(3) 0.0264(8) Uani 1 1 d .
C6 C -0.4900(4) -0.5711(4) -0.6241(4) 0.0215(9) Uani 1 1 d .
C7 C -0.9954(4) -0.7504(3) -0.6530(3) 0.0189(8) Uani 1 1 d .
C9 C -0.9341(4) -0.8526(4) -0.7908(4) 0.0223(9) Uani 1 1 d .
H9A H -0.9563 -0.8991 -0.8655 0.027 Uiso 1 1 calc R
N9 N -1.0317(4) -0.8162(3) -0.7616(3) 0.0203(7) Uani 1 1 d .
C10 C -0.7966(4) -0.8256(4) -0.7154(4) 0.0237(9) Uani 1 1 d .
H10A H -0.7302 -0.8559 -0.7407 0.028 Uiso 1 1 calc R
N11 N -0.7584(3) -0.7603(3) -0.6121(3) 0.0215(7) Uani 1 1 d .
C12 C -0.8569(4) -0.7208(3) -0.5775(4) 0.0206(8) Uani 1 1 d .
C13 C -0.8228(4) -0.6528(3) -0.4665(3) 0.0219(8) Uani 1 1 d .
H13A H -0.7303 -0.6320 -0.4160 0.026 Uiso 1 1 calc R
C14 C -0.9210(4) -0.6167(4) -0.4307(4) 0.0236(9) Uani 1 1 d .
H14A H -0.8971 -0.5721 -0.3553 0.028 Uiso 1 1 calc R
C15 C -1.0586(4) -0.6452(4) -0.5055(4) 0.0220(8) Uani 1 1 d .
H15A H -1.1263 -0.6181 -0.4801 0.026 Uiso 1 1 calc R
C16 C -1.0954(4) -0.7112(4) -0.6140(4) 0.0215(8) Uani 1 1 d .
H16A H -1.1884 -0.7307 -0.6631 0.026 Uiso 1 1 calc R
C17 C -0.9999(4) -0.2430(4) -0.7436(4) 0.0220(9) Uani 1 1 d .
N18 N -1.0486(4) -0.3521(3) -0.8253(3) 0.0254(8) Uani 1 1 d .
C19 C -0.9655(5) -0.4281(4) -0.8236(4) 0.0290(10) Uani 1 1 d .
H19A H -0.9961 -0.5047 -0.8790 0.035 Uiso 1 1 calc R
C20 C -0.8318(5) -0.3985(4) -0.7413(4) 0.0292(10) Uani 1 1 d .
H20A H -0.7763 -0.4566 -0.7433 0.035 Uiso 1 1 calc R
N21 N -0.7811(4) -0.2938(4) -0.6621(3) 0.0285(9) Uani 1 1 d .
C22 C -0.8656(4) -0.2139(4) -0.6628(4) 0.0228(9) Uani 1 1 d .
C23 C -0.8186(5) -0.1004(4) -0.5790(4) 0.0274(10) Uani 1 1 d .
H23A H -0.7287 -0.0804 -0.5241 0.033 Uiso 1 1 calc R
C24 C -0.9013(5) -0.0201(4) -0.5767(4) 0.0305(10) Uani 1 1 d .
H24A H -0.8689 0.0563 -0.5209 0.037 Uiso 1 1 calc R
C25 C -1.0356(5) -0.0502(4) -0.6571(4) 0.0298(10) Uani 1 1 d .
H25A H -1.0929 0.0063 -0.6540 0.036 Uiso 1 1 calc R
C26 C -1.0850(5) -0.1581(4) -0.7391(4) 0.0270(9) Uani 1 1 d .
H26A H -1.1755 -0.1764 -0.7927 0.032 Uiso 1 1 calc R

loop_
_atom_site_aniso_label
_atom_site_aniso_U_11
_atom_site_aniso_U_22
_atom_site_aniso_U_33
_atom_site_aniso_U_23
_atom_site_aniso_U_13
_atom_site_aniso_U_12
Hg1 0.01958(8) 0.02026(8) 0.02091(9) 0.00731(6) 0.00767(6) 0.00365(6)
S1 0.0353(6) 0.0227(5) 0.0258(6) 0.0098(4) 0.0176(5) 0.0116(4)
C1 0.021(2) 0.0230(19) 0.018(2) 0.0062(16) 0.0087(17) 0.0018(16)
N1 0.038(2) 0.0246(18) 0.028(2) 0.0097(15) 0.0186(18) 0.0081(16)
Hg2 0.02308(9) 0.01992(8) 0.02063(9) 0.00778(6) 0.00769(6) 0.00286(6)
S2 0.0228(5) 0.0204(4) 0.0190(5) 0.0064(4) 0.0083(4) 0.0063(4)
N2 0.047(3) 0.0260(18) 0.022(2) 0.0093(15) 0.0143(18) 0.0127(18)
C2 0.020(2) 0.0237(19) 0.016(2) 0.0069(16) 0.0056(16) 0.0056(16)
Hg3 0.02069(8) 0.02058(8) 0.01945(9) 0.00800(6) 0.00826(6) 0.00616(6)
S3 0.0295(6) 0.0232(5) 0.0293(6) 0.0034(4) 0.0179(5) 0.0024(4)
N3 0.0253(19) 0.0276(18) 0.035(2) 0.0137(16) 0.0134(17) 0.0084(15)
C3 0.0153(18) 0.0248(19) 0.021(2) 0.0115(16) 0.0072(16) 0.0057(15)
C4 0.025(2) 0.0230(19) 0.024(2) 0.0093(16) 0.0152(18) 0.0057(16)
N4 0.032(2) 0.0215(17) 0.031(2) 0.0088(15) 0.0185(17) 0.0056(15)
S4 0.0453(7) 0.0190(5) 0.0219(6) 0.0047(4) 0.0165(5) 0.0012(5)
S5 0.0338(6) 0.0249(5) 0.0244(6) 0.0104(4) 0.0169(5) 0.0122(4)
N5 0.034(2) 0.0262(18) 0.025(2) 0.0091(15) 0.0115(17) 0.0064(16)
C5 0.022(2) 0.0233(19) 0.019(2) 0.0074(16) 0.0080(17) 0.0042(16)
S6 0.0245(5) 0.0255(5) 0.0273(6) 0.0120(4) 0.0160(5) 0.0110(4)
N6 0.036(2) 0.0225(17) 0.0204(19) 0.0067(14) 0.0101(17) 0.0062(16)
C6 0.018(2) 0.0227(19) 0.020(2) 0.0036(16) 0.0076(17) -0.0006(16)
C7 0.021(2) 0.0208(18) 0.0149(19) 0.0075(15) 0.0057(16) 0.0068(15)
C9 0.021(2) 0.026(2) 0.019(2) 0.0076(16) 0.0071(17) 0.0060(16)
N9 0.0172(17) 0.0268(17) 0.0190(18) 0.0075(14) 0.0093(14) 0.0048(14)
C10 0.021(2) 0.034(2) 0.019(2) 0.0101(17) 0.0085(17) 0.0094(18)
N11 0.0141(16) 0.0280(17) 0.0211(18) 0.0082(14) 0.0049(14) 0.0036(14)
C12 0.0185(19) 0.0222(18) 0.021(2) 0.0070(16) 0.0068(16) 0.0050(15)
C13 0.020(2) 0.0241(19) 0.019(2) 0.0090(16) 0.0031(16) 0.0039(16)
C14 0.025(2) 0.0226(19) 0.021(2) 0.0054(16) 0.0079(18) 0.0049(16)
C15 0.021(2) 0.026(2) 0.022(2) 0.0087(17) 0.0103(17) 0.0098(16)
C16 0.0180(19) 0.0243(19) 0.023(2) 0.0076(16) 0.0087(17) 0.0071(16)
C17 0.020(2) 0.026(2) 0.022(2) 0.0098(17) 0.0090(17) 0.0027(16)
N18 0.0230(19) 0.0296(18) 0.0211(19) 0.0081(15) 0.0058(15) 0.0044(15)
C19 0.027(2) 0.035(2) 0.024(2) 0.0041(19) 0.0125(19) 0.0070(19)
C20 0.023(2) 0.036(2) 0.026(2) 0.0056(19) 0.0086(19) 0.0099(19)
N21 0.0192(18) 0.044(2) 0.022(2) 0.0086(17) 0.0089(15) 0.0073(16)
C22 0.020(2) 0.029(2) 0.022(2) 0.0124(17) 0.0086(17) 0.0027(17)
C23 0.021(2) 0.031(2) 0.024(2) 0.0072(18) 0.0060(18) -0.0052(17)
C24 0.036(3) 0.027(2) 0.025(2) 0.0063(18) 0.011(2) -0.0018(19)
C25 0.036(3) 0.027(2) 0.031(3) 0.0120(19) 0.016(2) 0.0071(19)
C26 0.024(2) 0.031(2) 0.028(2) 0.0149(19) 0.0071(19) 0.0063(18)

loop_
_atom_type_symbol
_atom_type_description
_atom_type_scat_dispersion_real
_atom_type_scat_dispersion_imag
_atom_type_scat_source
C C 0.0033 0.0016 'International Tables Vol C Tables 4.2.6.8 and 6.1.1.4'
H H 0.0000 0.0000 'International Tables Vol C Tables 4.2.6.8 and 6.1.1.4'
N N 0.0061 0.0033 'International Tables Vol C Tables 4.2.6.8 and 6.1.1.4'
Hg Hg -2.3894 9.2266 'International Tables Vol C Tables 4.2.6.8 and 6.1.1.4'
S S 0.1246 0.1234 'International Tables Vol C Tables 4.2.6.8 and 6.1.1.4'

loop_
_geom_angle_atom_site_label_1
_geom_angle_atom_site_label_2
_geom_angle_atom_site_label_3
_geom_angle
_geom_angle_site_symmetry_1
_geom_angle_site_symmetry_3
S3 Hg1 S1 160.02(4) . .
S3 Hg1 N9 103.01(9) . .
S1 Hg1 N9 96.32(9) . .
S3 Hg1 N2 87.78(10) . .
S1 Hg1 N2 98.59(10) . .
N9 Hg1 N2 86.21(12) . .
S3 Hg1 N4 100.41(8) . 1_545
S1 Hg1 N4 77.52(8) . 1_545
N9 Hg1 N4 80.96(11) . 1_545
N2 Hg1 N4 166.04(13) . 1_545
C1 S1 Hg1 99.77(15) . .
N1 C1 S1 177.1(4) . .
C1 N1 Hg2 156.9(4) . .
S4 Hg2 S2 160.75(4) . .
S4 Hg2 N1 94.07(9) . .
S2 Hg2 N1 101.13(9) . .
S4 Hg2 N18 98.61(9) . .
S2 Hg2 N18 94.53(9) . .
N1 Hg2 N18 84.74(13) . .
S4 Hg2 N3 86.96(8) . 1_565
S2 Hg2 N3 75.40(8) . 1_565
N1 Hg2 N3 165.68(12) . 1_565
N18 Hg2 N3 109.26(11) . 1_565
S4 Hg2 S2 88.06(4) . 2_243
S2 Hg2 S2 83.22(4) . 2_243
N1 Hg2 S2 79.48(10) . 2_243
N18 Hg2 S2 163.28(8) . 2_243
N3 Hg2 S2 86.29(8) 1_565 2_243
C2 S2 Hg2 97.11(15) . .
C2 S2 Hg2 93.44(15) . 2_243
Hg2 S2 Hg2 96.78(4) . 2_243
C2 N2 Hg1 151.7(4) . .
N2 C2 S2 178.7(4) . .
S5 Hg3 S6 172.99(3) . .
S5 Hg3 N6 90.98(9) . 2_444
S6 Hg3 N6 94.46(9) . 2_444
S5 Hg3 N11 96.50(9) . .
S6 Hg3 N11 87.71(9) . .
N6 Hg3 N11 92.26(12) 2_444 .
S5 Hg3 N5 94.70(9) . 2_434
S6 Hg3 N5 80.40(9) . 2_434
N6 Hg3 N5 171.48(12) 2_444 2_434
N11 Hg3 N5 80.80(11) . 2_434
S5 Hg3 N21 84.39(9) . 2_444
S6 Hg3 N21 91.90(9) . 2_444
N6 Hg3 N21 82.85(12) 2_444 2_444
N11 Hg3 N21 175.06(10) . 2_444
N5 Hg3 N21 104.00(12) 2_434 2_444
C3 S3 Hg1 99.82(15) . .
C3 N3 Hg2 147.0(3) . 1_545
N3 C3 S3 176.8(4) . .
N4 C4 S4 175.9(4) . .
C4 N4 Hg1 141.0(3) . 1_565
C4 S4 Hg2 99.12(15) . .
C5 S5 Hg3 97.72(15) . .
C5 N5 Hg3 142.0(3) . 2_434
N5 C5 S5 178.0(4) . .
C6 S6 Hg3 99.72(16) . .
C6 N6 Hg3 145.3(3) . 2_444
N6 C6 S6 177.3(4) . .
N9 C7 C16 120.3(4) . .
N9 C7 C12 120.8(4) . .
C16 C7 C12 118.9(4) . .
N9 C9 C10 122.6(4) . .
N9 C9 H9A 118.7 . .
C10 C9 H9A 118.7 . .
C9 N9 C7 116.8(4) . .
C9 N9 Hg1 115.6(3) . .
C7 N9 Hg1 127.6(3) . .
N11 C10 C9 122.0(4) . .
N11 C10 H10A 119.0 . .
C9 C10 H10A 119.0 . .
C10 N11 C12 117.6(4) . .
C10 N11 Hg3 115.5(3) . .
C12 N11 Hg3 126.3(3) . .
N11 C12 C13 120.4(4) . .
N11 C12 C7 120.2(4) . .
C13 C12 C7 119.4(4) . .
C14 C13 C12 120.6(4) . .
C14 C13 H13A 119.7 . .
C12 C13 H13A 119.7 . .
C13 C14 C15 120.2(4) . .
C13 C14 H14A 119.9 . .
C15 C14 H14A 119.9 . .
C16 C15 C14 120.8(4) . .
C16 C15 H15A 119.6 . .
C14 C15 H15A 119.6 . .
C15 C16 C7 120.1(4) . .
C15 C16 H16A 120.0 . .
C7 C16 H16A 120.0 . .
N18 C17 C22 120.7(4) . .
N18 C17 C26 119.9(4) . .
C22 C17 C26 119.4(4) . .
C19 N18 C17 116.9(4) . .
C19 N18 Hg2 123.2(3) . .
C17 N18 Hg2 119.7(3) . .
N18 C19 C20 121.8(4) . .
N18 C19 H19A 119.1 . .
C20 C19 H19A 119.1 . .
N21 C20 C19 122.9(4) . .
N21 C20 H20A 118.5 . .
C19 C20 H20A 118.5 . .
C20 N21 C22 116.1(4) . .
C20 N21 Hg3 116.2(3) . 2_444
C22 N21 Hg3 127.6(3) . 2_444
N21 C22 C17 121.5(4) . .
N21 C22 C23 119.2(4) . .
C17 C22 C23 119.3(4) . .
C24 C23 C22 120.3(4) . .
C24 C23 H23A 119.8 . .
C22 C23 H23A 119.8 . .
C23 C24 C25 120.0(4) . .
C23 C24 H24A 120.0 . .
C25 C24 H24A 120.0 . .
C26 C25 C24 121.6(4) . .
C26 C25 H25A 119.2 . .
C24 C25 H25A 119.2 . .
C25 C26 C17 119.3(4) . .
C25 C26 H26A 120.4 . .
C17 C26 H26A 120.4 . .

loop_
_geom_bond_atom_site_label_1
_geom_bond_atom_site_label_2
_geom_bond_distance
_geom_bond_site_symmetry_2
Hg1 S3 2.4015(12) .
Hg1 S1 2.4143(12) .
Hg1 N9 2.569(4) .
Hg1 N2 2.622(4) .
Hg1 N4 2.736(4) 1_545
S1 C1 1.678(4) .
C1 N1 1.151(5) .
N1 Hg2 2.496(4) .
Hg2 S4 2.4068(12) .
Hg2 S2 2.4159(11) .
Hg2 N18 2.608(4) .
Hg2 N3 2.963(4) 1_565
Hg2 S2 3.2980(11) 2_243
S2 C2 1.682(4) .
S2 Hg2 3.2980(11) 2_243
N2 C2 1.150(5) .
Hg3 S5 2.4066(12) .
Hg3 S6 2.4171(12) .
Hg3 N6 2.636(4) 2_444
Hg3 N11 2.666(4) .
Hg3 N5 2.788(4) 2_434
Hg3 N21 2.881(4) 2_444
S3 C3 1.688(4) .
N3 C3 1.143(5) .
N3 Hg2 2.963(4) 1_545
C4 N4 1.154(5) .
C4 S4 1.679(4) .
N4 Hg1 2.736(4) 1_565
S5 C5 1.672(4) .
N5 C5 1.153(5) .
N5 Hg3 2.788(4) 2_434
S6 C6 1.674(4) .
N6 C6 1.159(6) .
N6 Hg3 2.636(4) 2_444
C7 N9 1.369(5) .
C7 C16 1.412(6) .
C7 C12 1.424(6) .
C9 N9 1.308(5) .
C9 C10 1.417(6) .
C9 H9A 0.9500 .
C10 N11 1.305(6) .
C10 H10A 0.9500 .
N11 C12 1.366(5) .
C12 C13 1.407(6) .
C13 C14 1.359(6) .
C13 H13A 0.9500 .
C14 C15 1.414(6) .
C14 H14A 0.9500 .
C15 C16 1.367(6) .
C15 H15A 0.9500 .
C16 H16A 0.9500 .
C17 N18 1.369(5) .
C17 C22 1.414(6) .
C17 C26 1.420(6) .
N18 C19 1.320(6) .
C19 C20 1.416(6) .
C19 H19A 0.9500 .
C20 N21 1.319(6) .
C20 H20A 0.9500 .
N21 C22 1.366(6) .
N21 Hg3 2.881(4) 2_444
C22 C23 1.416(6) .
C23 C24 1.358(7) .
C23 H23A 0.9500 .
C24 C25 1.412(7) .
C24 H24A 0.9500 .
C25 C26 1.360(6) .
C25 H25A 0.9500 .
C26 H26A 0.9500 .
